data_7222510
loop_
_publ_author_name
'Lukachuk, M.'
'Poettgen, R.'

_publ_section_title
;
 Synthesis and Crystal Structure of Zr5Rh2In4 and Hf5Rh2In4 - New Ternary
 Indides with Lu5Ni2In4 Type Structure
;
_journal_name_full
;
Zeitschrift fuer Naturforschung, Teil B. Anorganische Chemie, Organische 
Chemie (42,1987-)
;
_journal_page_first 1353
_journal_page_last 1358
_journal_volume 57
_journal_year 2002
_chemical_formula_sum 'In4 Rh2 Zr5'
_chemical_name_systematic 'Zr5 Rh2 In4'
_space_group_IT_number 55
_symmetry_space_group_name_Hall '-P 2 2ab'
_symmetry_space_group_name_H-M 'P b a m'
_cell_angle_alpha 90
_cell_angle_beta 90
_cell_angle_gamma 90
_cell_formula_units_Z 2
_cell_length_a 17.398
_cell_length_b 7.583
_cell_length_c 3.3742
_cell_volume 445.155
_citation_journal_id_ASTM ZNBSEN
_cod_data_source_file Lukachuk_ZNBSEN_2002_787.cif
_cod_data_source_block In4Rh2Zr5
_cod_database_code 7222510

loop_
_symmetry_equiv_pos_as_xyz
x,y,z
-x,-y,z
x+1/2,-y+1/2,-z
-x+1/2,y+1/2,-z
-x,-y,-z
x,y,-z
-x-1/2,y-1/2,z
x-1/2,-y-1/2,z

loop_
_atom_site_label
_atom_site_type_symbol
_atom_site_fract_x
_atom_site_fract_y
_atom_site_fract_z
_atom_site_occupancy
_atom_site_U_iso_or_equiv
Zr3 Zr 0.42044 0.13609 0 1 0.0
Zr1 Zr 0 0 0 1 0.0
Rh1 Rh 0.30664 0.0484 0.5 1 0.0
Zr2 Zr 0.22102 0.2578 0 1 0.0
In1 In 0.568086 0.20067 0.5 1 0.0
In2 In 0.849994 0.06357 0.5 1 0.0
